data_7027197
loop_
_publ_author_name
'Berners-Price, Susan J.'
'Bowen, Richard J.'
'Hambley, Trevor W.'
'Healy, Peter C.'

_publ_section_title
;
 NMR and structural studies of gold(I) chloride adducts with bidentate 2-,
 3- and 4-pyridyl phosphines
;
_journal_issue 8
_journal_name_full 'Journal of the Chemical Society, Dalton Transactions'
_journal_page_first 1337
_journal_paper_doi 10.1039/a809285k
_journal_year 1999
_chemical_formula_sum 'C88 H108 Au2 Cl2 N16 O14 P8'
_chemical_formula_weight 2326.56
_space_group_IT_number 60
_symmetry_cell_setting orthorhombic
_symmetry_Int_Tables_number 60
_symmetry_space_group_name_Hall '-P 2n 2ab'
_symmetry_space_group_name_H-M 'P b c n'
_audit_creation_date 'Fri Jan 12 11:47:03 1996'
_audit_creation_method 'from TEXRAY.INF file'
_cell_angle_alpha 90
_cell_angle_beta 90
_cell_angle_gamma 90
_cell_formula_units_Z 4
_cell_length_a 22.519(5)
_cell_length_b 17.937(6)
_cell_length_c 26.565(7)
_cell_measurement_reflns_used 23
_cell_measurement_temperature 294.2
_cell_measurement_theta_max 24.6
_cell_measurement_theta_min 18.5
_cell_volume 10730(5)
_computing_cell_refinement 'MSC/AFC Diffractometer Control'
_computing_data_collection 'MSC/AFC Diffractometer Control'
_computing_data_reduction teXsan
_computing_publication_material teXsan
_computing_structure_refinement teXsan
_computing_structure_solution SHELXS86
_diffrn_ambient_temperature 294.2
_diffrn_measurement_device AFC7R
_diffrn_measurement_method 'omega/2-theta scans'
_diffrn_orient_matrix_UB_11 -0.03937
_diffrn_orient_matrix_UB_12 -0.02481
_diffrn_orient_matrix_UB_13 -0.00481
_diffrn_orient_matrix_UB_21 0.01706
_diffrn_orient_matrix_UB_22 -0.04802
_diffrn_orient_matrix_UB_23 0.01252
_diffrn_orient_matrix_UB_31 -0.01145
_diffrn_orient_matrix_UB_32 0.01368
_diffrn_orient_matrix_UB_33 0.03517
_diffrn_radiation_monochromator graphite
_diffrn_radiation_source 'Rigaku rotating anode'
_diffrn_radiation_type 'Cu K\a'
_diffrn_radiation_wavelength 1.5418
_diffrn_reflns_av_R_equivalents 0.371
_diffrn_reflns_limit_h_max 25
_diffrn_reflns_limit_h_min 0
_diffrn_reflns_limit_k_max 20
_diffrn_reflns_limit_k_min 0
_diffrn_reflns_limit_l_max 0
_diffrn_reflns_limit_l_min -29
_diffrn_reflns_number 8730
_diffrn_reflns_theta_max 60.44
_diffrn_standards_decay_% -1.61
_diffrn_standards_interval_count 150
_diffrn_standards_number 3
_exptl_absorpt_coefficient_mu 6.926
_exptl_absorpt_correction_T_max 0.995
_exptl_absorpt_correction_T_min 0.613
_exptl_absorpt_correction_type empirical
_exptl_absorpt_process_details psi-scan
_exptl_crystal_colour 'pale yellow'
_exptl_crystal_density_diffrn 1.440
_exptl_crystal_description plates
_exptl_crystal_F_000 4688
_exptl_crystal_size_max 0.180
_exptl_crystal_size_mid 0.120
_exptl_crystal_size_min 0.040
_refine_diff_density_max 1.26
_refine_diff_density_min -1.91
_refine_ls_extinction_method none
_refine_ls_goodness_of_fit_ref 3.040
_refine_ls_hydrogen_treatment noref
_refine_ls_matrix_type full
_refine_ls_number_constraints 0
_refine_ls_number_parameters 552
_refine_ls_number_reflns 3411
_refine_ls_number_restraints 0
_refine_ls_R_factor_gt 0.0700
_refine_ls_shift/su_max 0.7110
_refine_ls_shift/su_mean 0.0000
_refine_ls_structure_factor_coef F
_refine_ls_weighting_details 'w = 1/[\s^2^(Fo)]'
_refine_ls_weighting_scheme sigma
_refine_ls_wR_factor_ref 0.0860
_reflns_number_observed 3411
_reflns_number_total 8701
_reflns_observed_criterion 'I > 2.5\s(I)'
_cod_data_source_file 809285ksup1.cif
_cod_data_source_block d2pype
_cod_original_cell_volume 10730(4)
_cod_original_sg_symbol_H-M 'P b c n    '
_cod_original_formula_sum 'C88 H108 Au2 Cl2 N16 O14 P8 '
_cod_database_code 7027197

loop_
_symmetry_equiv_pos_as_xyz
'   +x,   +y,   +z'
1/2-x,1/2-y,1/2+z
'1/2+x,1/2-y,   -z'
'   -x,   +y,1/2-z'
'   -x,   -y,   -z'
1/2+x,1/2+y,1/2-z
'1/2-x,1/2+y,   +z'
'   +x,   -y,1/2+z'

loop_
_atom_site_aniso_label
_atom_site_aniso_U_11
_atom_site_aniso_U_22
_atom_site_aniso_U_33
_atom_site_aniso_U_12
_atom_site_aniso_U_13
_atom_site_aniso_U_23
Au(1) 0.0531(6) 0.0471(5) 0.0642(6) -0.0023(5) -0.0042(6) -0.0042(6)
P(1) 0.065(5) 0.054(4) 0.069(4) 0.001(3) -0.005(3) -0.007(3)
P(2) 0.066(5) 0.045(3) 0.086(5) 0.006(3) -0.012(4) -0.008(4)
P(3) 0.050(4) 0.044(3) 0.063(4) -0.006(3) -0.005(3) 0.003(3)
P(4) 0.045(4) 0.048(3) 0.060(4) 0.003(3) -0.001(3) -0.002(3)
N(112) 0.07(2) 0.09(2) 0.07(2) 0.00(1) -0.01(1) 0.00(1)
N(122) 0.13(3) 0.15(3) 0.10(2) 0.01(2) 0.08(2) 0.05(2)
N(212) 0.10(2) 0.07(1) 0.09(2) -0.01(2) -0.03(2) 0.01(2)
N(222) 0.09(2) 0.09(2) 0.07(2) 0.01(1) -0.02(1) 0.00(1)
N(312) 0.12(2) 0.07(2) 0.11(2) 0.01(1) -0.04(2) 0.05(2)
N(322) 0.07(2) 0.07(2) 0.13(2) -0.02(1) -0.02(1) -0.02(1)
N(412) 0.05(1) 0.06(1) 0.11(2) 0.01(1) -0.02(1) 0.00(1)
N(422) 0.05(2) 0.17(3) 0.10(2) -0.02(2) 0.02(1) 0.02(2)
C(1) 0.11(2) 0.09(2) 0.09(2) -0.01(2) -0.04(2) -0.02(2)
C(2) 0.09(2) 0.06(2) 0.09(2) 0.00(1) -0.03(2) -0.02(1)
C(3) 0.04(1) 0.04(1) 0.06(1) 0.00(1) -0.01(1) 0.00(1)
C(4) 0.04(1) 0.04(1) 0.08(2) 0.00(1) 0.01(1) 0.00(1)
C(111) 0.08(2) 0.06(2) 0.05(2) -0.01(1) -0.02(1) 0.01(1)
C(113) 0.07(2) 0.10(2) 0.09(2) 0.01(2) -0.01(2) -0.02(2)
C(114) 0.09(3) 0.12(3) 0.08(2) 0.05(2) 0.00(2) -0.01(2)
C(115) 0.05(2) 0.15(3) 0.08(2) -0.01(2) -0.02(2) 0.00(2)
C(116) 0.07(2) 0.08(2) 0.05(2) 0.00(2) -0.01(1) -0.01(1)
C(121) 0.08(2) 0.05(2) 0.09(2) -0.02(1) -0.04(2) 0.01(1)
C(123) 0.17(6) 0.35(9) 0.29(8) 0.16(6) -0.09(5) -0.26(7)
C(124) 0.12(4) 0.18(4) 0.31(7) -0.06(4) -0.07(4) 0.18(5)
C(125) 0.08(3) 0.35(6) 0.03(2) 0.07(4) 0.02(2) -0.05(3)
C(126) 0.09(2) 0.08(2) 0.08(2) 0.02(2) -0.02(2) -0.04(2)
C(211) 0.07(2) 0.04(2) 0.11(2) -0.01(1) -0.02(2) 0.00(2)
C(213) 0.13(3) 0.07(2) 0.14(3) -0.04(2) 0.01(2) 0.02(2)
C(214) 0.11(3) 0.08(3) 0.19(4) -0.03(2) -0.02(3) 0.04(3)
C(215) 0.10(3) 0.09(3) 0.16(3) -0.01(2) -0.01(3) -0.03(3)
C(216) 0.07(2) 0.06(2) 0.13(3) 0.01(2) 0.00(2) 0.01(2)
C(221) 0.06(2) 0.04(1) 0.09(2) 0.02(1) 0.00(1) -0.01(2)
C(223) 0.12(3) 0.08(2) 0.10(3) 0.00(2) -0.04(2) 0.02(2)
C(224) 0.09(3) 0.09(2) 0.18(4) 0.02(2) -0.02(3) -0.01(3)
C(225) 0.08(3) 0.18(4) 0.16(4) 0.00(3) 0.04(3) -0.02(4)
C(226) 0.08(2) 0.09(2) 0.12(3) 0.02(2) -0.02(2) -0.02(2)
C(311) 0.05(1) 0.07(2) 0.07(2) -0.01(1) 0.00(1) 0.04(2)
C(313) 0.15(3) 0.05(2) 0.18(4) 0.02(2) -0.01(3) -0.01(2)
C(314) 0.23(5) 0.09(3) 0.13(3) 0.09(3) -0.01(3) 0.07(3)
C(315) 0.06(2) 0.15(3) 0.09(2) -0.02(2) -0.02(2) -0.04(2)
C(316) 0.10(2) 0.07(2) 0.07(2) 0.00(2) -0.02(2) 0.01(2)
C(321) 0.06(2) 0.06(2) 0.09(2) -0.01(1) 0.00(2) 0.01(1)
C(323) 0.10(3) 0.09(2) 0.15(3) -0.02(2) -0.04(2) -0.04(2)
C(324) 0.10(3) 0.09(3) 0.14(4) -0.03(2) 0.00(3) -0.02(3)
C(325) 0.11(3) 0.16(4) 0.14(4) -0.05(3) 0.07(3) 0.03(3)
C(326) 0.10(3) 0.15(3) 0.08(2) -0.04(2) 0.01(2) 0.01(2)
C(411) 0.06(2) 0.04(1) 0.06(2) 0.01(1) 0.01(1) -0.01(1)
C(413) 0.06(2) 0.07(2) 0.09(2) 0.01(1) -0.02(2) 0.01(2)
C(414) 0.05(2) 0.10(2) 0.07(2) 0.03(2) -0.03(1) -0.01(2)
C(415) 0.05(2) 0.12(3) 0.08(2) 0.01(2) -0.02(2) 0.00(2)
C(416) 0.04(2) 0.08(2) 0.08(2) 0.00(1) 0.00(1) 0.02(2)
C(421) 0.04(2) 0.07(2) 0.07(2) 0.01(1) 0.02(1) 0.00(2)
C(423) 0.10(3) 0.24(6) 0.14(4) -0.05(4) 0.02(3) 0.11(4)
C(424) 0.10(4) 0.31(9) 0.10(3) 0.12(5) -0.02(3) -0.11(5)
C(425) 0.25(7) 0.16(4) 0.20(5) -0.05(4) -0.18(5) 0.07(5)
C(426) 0.12(3) 0.09(2) 0.04(2) 0.04(2) -0.01(2) 0.02(2)

loop_
_atom_site_label
_atom_site_fract_x
_atom_site_fract_y
_atom_site_fract_z
_atom_site_U_iso_or_equiv
_atom_site_thermal_displace_type
_atom_site_calc_flag
Au(1) 0.02962(4) 0.33803(5) 0.47512(4) 0.0548(3) Uij ?
P(1) -0.0150(3) 0.3249(3) 0.3929(2) 0.063(2) Uij ?
P(2) 0.0439(3) 0.2032(3) 0.4696(3) 0.066(2) Uij ?
P(3) -0.0357(3) 0.3668(3) 0.5427(2) 0.052(2) Uij ?
P(4) 0.1172(2) 0.4107(3) 0.4790(2) 0.051(2) Uij ?
O(1) 0.119(2) 0.039(2) 0.143(1) 0.30(2) Uij ?
O(2) 0.277(2) 0.236(2) 0.246(2) 0.36(2) Uij ?
O(3) -0.146(2) 0.361(3) 0.706(2) 0.37(2) Uij ?
O(4) -0.321(1) 0.344(2) 0.673(1) 0.25(1) Uij ?
O(5) -0.389(2) 0.475(2) 0.670(2) 0.34(2) Uij ?
O(6) 0.171(2) 0.134(2) 0.706(1) 0.28(2) Uij ?
O(7) 0.025(2) 0.018(3) 0.647(2) 0.40(2) Uij ?
O(8) 0.0000 0.113(3) 0.7500 0.33(3) Uij ?
O(9) 0.106(2) 0.188(2) 0.804(1) 0.28(2) Uij ?
O(10) 0.128(2) -0.148(2) 0.710(1) 0.29(2) Uij ?
N(112) -0.0908(10) 0.436(1) 0.3828(7) 0.080(9) Uij ?
N(122) 0.037(2) 0.429(2) 0.343(1) 0.13(1) Uij ?
N(212) -0.024(1) 0.157(1) 0.5489(9) 0.087(8) Uij ?
N(222) 0.118(1) 0.155(1) 0.5399(9) 0.084(9) Uij ?
N(312) 0.009(1) 0.269(1) 0.6077(9) 0.100(10) Uij ?
N(322) -0.1182(10) 0.278(1) 0.4980(9) 0.089(9) Uij ?
N(412) 0.2179(9) 0.431(1) 0.5332(8) 0.074(8) Uij ?
N(422) 0.1943(9) 0.472(2) 0.4116(9) 0.11(1) Uij ?
C(1) -0.023(1) 0.227(1) 0.3850(10) 0.09(1) Uij ?
C(2) 0.036(1) 0.184(1) 0.4038(9) 0.078(9) Uij ?
C(3) -0.0597(9) 0.461(1) 0.5545(8) 0.046(7) Uij ?
C(4) 0.1005(9) 0.509(1) 0.4893(8) 0.056(8) Uij ?
C(111) -0.088(1) 0.362(1) 0.3772(8) 0.061(9) Uij ?
C(113) -0.145(1) 0.470(2) 0.370(1) 0.09(1) Uij ?
C(114) -0.192(1) 0.429(2) 0.357(1) 0.09(1) Uij ?
C(115) -0.187(1) 0.351(2) 0.352(1) 0.10(1) Uij ?
C(116) -0.135(1) 0.317(1) 0.3630(8) 0.069(9) Uij ?
C(121) 0.027(1) 0.357(1) 0.339(1) 0.071(9) Uij ?
C(123) 0.063(3) 0.453(4) 0.315(2) 0.27(4) Uij ?
C(124) 0.086(2) 0.437(3) 0.279(3) 0.20(3) Uij ?
C(125) 0.087(1) 0.359(3) 0.264(1) 0.15(2) Uij ?
C(126) 0.052(1) 0.314(1) 0.300(1) 0.08(1) Uij ?
C(211) -0.011(1) 0.140(1) 0.500(1) 0.07(1) Uij ?
C(213) -0.063(2) 0.115(2) 0.576(1) 0.11(1) Uij ?
C(214) -0.095(2) 0.061(2) 0.548(2) 0.13(2) Uij ?
C(215) -0.084(2) 0.046(2) 0.499(2) 0.12(1) Uij ?
C(216) -0.042(1) 0.088(2) 0.475(1) 0.09(1) Uij ?
C(221) 0.112(1) 0.158(1) 0.492(1) 0.063(9) Uij ?
C(223) 0.169(2) 0.127(2) 0.558(1) 0.10(1) Uij ?
C(224) 0.214(2) 0.102(2) 0.528(2) 0.12(2) Uij ?
C(225) 0.209(2) 0.104(2) 0.479(2) 0.14(2) Uij ?
C(226) 0.155(1) 0.138(1) 0.457(1) 0.09(1) Uij ?
C(311) -0.0026(10) 0.341(2) 0.6023(9) 0.062(8) Uij ?
C(313) 0.039(2) 0.246(2) 0.646(2) 0.13(2) Uij ?
C(314) 0.062(2) 0.295(2) 0.684(1) 0.15(2) Uij ?
C(315) 0.049(1) 0.370(2) 0.680(1) 0.10(1) Uij ?
C(316) 0.018(1) 0.395(1) 0.6372(10) 0.08(1) Uij ?
C(321) -0.105(1) 0.311(1) 0.542(1) 0.068(9) Uij ?
C(323) -0.168(2) 0.237(2) 0.499(1) 0.11(1) Uij ?
C(324) -0.204(2) 0.228(2) 0.537(2) 0.11(2) Uij ?
C(325) -0.191(2) 0.260(2) 0.577(2) 0.14(2) Uij ?
C(326) -0.139(1) 0.307(2) 0.585(1) 0.11(1) Uij ?
C(411) 0.169(1) 0.389(1) 0.5308(9) 0.055(8) Uij ?
C(413) 0.254(1) 0.416(1) 0.569(1) 0.074(9) Uij ?
C(414) 0.245(1) 0.362(2) 0.6049(9) 0.073(10) Uij ?
C(415) 0.195(1) 0.318(2) 0.6025(10) 0.08(1) Uij ?
C(416) 0.1567(10) 0.332(1) 0.5636(9) 0.067(9) Uij ?
C(421) 0.1650(10) 0.410(2) 0.4242(9) 0.059(8) Uij ?
C(423) 0.230(2) 0.459(3) 0.366(2) 0.16(2) Uij ?
C(424) 0.229(2) 0.391(4) 0.347(2) 0.17(3) Uij ?
C(425) 0.195(3) 0.343(3) 0.356(2) 0.20(3) Uij ?
C(426) 0.167(1) 0.346(2) 0.397(1) 0.09(1) Uij ?
H(11) -0.0564 0.2094 0.4045 0.112 Uiso c
H(12) -0.0292 0.2158 0.3497 0.112 Uiso c
H(21) 0.0710 0.2029 0.3859 0.093 Uiso c
H(22) 0.0328 0.1311 0.3984 0.093 Uiso c
H(31) -0.0822 0.4628 0.5868 0.054 Uiso c
H(32) -0.0248 0.4937 0.5593 0.054 Uiso c
H(41) 0.0789 0.5155 0.5225 0.064 Uiso c
H(42) 0.1368 0.5389 0.4926 0.064 Uiso c
H(113) -0.1479 0.5235 0.3716 0.105 Uiso c
H(114) -0.2292 0.4536 0.3507 0.110 Uiso c
H(115) -0.2215 0.3221 0.3411 0.116 Uiso c
H(116) -0.1304 0.2629 0.3610 0.0827 Uiso c
H(123) 0.0746 0.5129 0.3154 0.190 Uiso c
H(124) 0.1089 0.4593 0.2469 0.186 Uiso c
H(125) 0.1055 0.3260 0.2383 0.157 Uiso c
H(126) 0.0443 0.2594 0.2999 0.095 Uiso c
H(213) -0.0697 0.1227 0.6118 0.138 Uiso c
H(214) -0.1261 0.0325 0.5643 0.152 Uiso c
H(215) -0.1043 0.0056 0.4811 0.139 Uiso c
H(216) -0.0347 0.0801 0.4394 0.106 Uiso c
H(223) 0.1750 0.1258 0.5945 0.119 Uiso c
H(224) 0.2497 0.0819 0.5435 0.147 Uiso c
H(225) 0.2397 0.0835 0.4570 0.167 Uiso c
H(226) 0.1501 0.1460 0.4213 0.111 Uiso c
H(313) 0.0474 0.1930 0.6498 0.151 Uiso c
H(314) 0.0855 0.2771 0.7116 0.183 Uiso c
H(315) 0.0612 0.4052 0.7057 0.123 Uiso c
H(316) 0.0107 0.4480 0.6318 0.097 Uiso c
H(323) -0.1781 0.2117 0.4675 0.134 Uiso c
H(324) -0.2386 0.1963 0.5340 0.135 Uiso c
H(325) -0.2183 0.2526 0.6052 0.164 Uiso c
H(326) -0.1294 0.3321 0.6164 0.134 Uiso c
H(413) 0.2907 0.4439 0.5715 0.089 Uiso c
H(414) 0.2729 0.3550 0.6321 0.088 Uiso c
H(415) 0.1867 0.2786 0.6268 0.098 Uiso c
H(416) 0.1213 0.3021 0.5593 0.080 Uiso c
H(423) 0.2522 0.4994 0.3501 0.196 Uiso c
H(424) 0.2606 0.3803 0.3232 0.211 Uiso c
H(425) 0.1901 0.3020 0.3319 0.240 Uiso c
H(426) 0.1472 0.3021 0.4099 0.102 Uiso c

loop_
_atom_type_symbol
_atom_type_oxidation_number
_atom_type_number_in_cell
_atom_type_scat_dispersion_real
_atom_type_scat_dispersion_imag
_atom_type_scat_source
C 0 352 0.018 0.009 'International Tables'
H 0 256 0.000 0.000 'International Tables'
P 0 32 0.295 0.434 'International Tables'
N 0 128 0.031 0.018 'International Tables'
Au 0 8 -4.420 7.298 'International Tables'
O 0 128 0.049 0.032 'International Tables'

loop_
_geom_angle_atom_site_label_1
_geom_angle_atom_site_label_2
_geom_angle_atom_site_label_3
_geom_angle
_geom_angle_site_symmetry_1
_geom_angle_site_symmetry_3
_geom_angle_publ_flag
P1 AU1 P2 84.5(2) . . yes
P1 AU1 P3 116.5(2) . . yes
P1 AU1 P4 116.1(2) . . yes
P2 AU1 P3 110.0(2) . . yes
P2 AU1 P4 116.0(2) . . yes
P3 AU1 P4 111.3(2) . . yes
AU1 P1 C1 104.2(9) . . yes
AU1 P1 C111 123.1(7) . . yes
AU1 P1 C121 117.8(8) . . yes
C1 P1 C111 104(1) . . yes
C1 P1 C121 106(1) . . yes
C111 P1 C121 100(1) . . yes
AU1 P2 C2 103.6(7) . . yes
AU1 P2 C211 119.3(7) . . yes
AU1 P2 C221 121.9(7) . . yes
C2 P2 C211 104(1) . . yes
C2 P2 C221 108(1) . . yes
C211 P2 C221 98(1) . . yes
AU1 P3 C3 121.4(7) . . yes
AU1 P3 C311 110.5(8) . . yes
AU1 P3 C321 113.3(8) . . yes
C3 P3 C311 102(1) . . yes
C3 P3 C321 104.8(9) . . yes
C311 P3 C321 103(1) . . yes
AU1 P4 C4 111.5(7) . . yes
AU1 P4 C411 116.3(7) . . yes
AU1 P4 C421 117.2(9) . . yes
C4 P4 C411 102.9(9) . . yes
C4 P4 C421 104(1) . . yes
C411 P4 C421 103(1) . . yes
C111 N112 C113 116(2) . . yes
C121 N122 C123 116(5) . . yes
C211 N212 C213 121(2) . . yes
C221 N222 C223 118(2) . . yes
C311 N312 C313 120(3) . . yes
C321 N322 C323 114(2) . . yes
C411 N412 C413 116(2) . . yes
C421 N422 C423 110(3) . . yes
P1 C1 C2 111(1) . . yes
P1 C1 H11 109.8 . . no
P1 C1 H12 109.5 . . no
C2 C1 H11 108.6 . . no
C2 C1 H12 108.6 . . no
H11 C1 H12 109.8 . . no
P2 C2 C1 107(2) . . yes
P2 C2 H21 109.1 . . no
P2 C2 H22 110.0 . . no
C1 C2 H21 110.2 . . no
C1 C2 H22 111.3 . . no
H21 C2 H22 109.2 . . no
P3 C3 C4 111(1) . 5_566 yes
P3 C3 H31 109.4 . . no
P3 C3 H32 109.9 . . no
C4 C3 H31 109.1 5_566 . no
C4 C3 H32 110.8 5_566 . no
H31 C3 H32 105.9 . . no
P4 C4 C3 110(1) . 5_566 yes
P4 C4 H41 109.9 . . no
P4 C4 H42 111.7 . . no
C3 C4 H41 108.8 5_566 . no
C3 C4 H42 111.4 5_566 . no
H41 C4 H42 105.0 . . no
P1 C111 N112 112(2) . . yes
P1 C111 C116 123(1) . . yes
N112 C111 C116 125(2) . . yes
N112 C113 C114 121(3) . . yes
N112 C113 H113 118.7 . . no
C114 C113 H113 120.5 . . no
C113 C114 C115 121(3) . . yes
C113 C114 H114 118.9 . . no
C115 C114 H114 120.6 . . no
C114 C115 C116 120(2) . . yes
C114 C115 H115 119.4 . . no
C116 C115 H115 120.9 . . no
C111 C116 C115 117(2) . . yes
C111 C116 H116 120.9 . . no
C115 C116 H116 121.9 . . no
P1 C121 N122 110(2) . . yes
P1 C121 C126 128(2) . . yes
N122 C121 C126 122(2) . . yes
N122 C123 C124 140(8) . . yes
N122 C123 H123 121.9 . . no
C124 C123 H123 98.5 . . no
C123 C124 C125 119(6) . . yes
C123 C124 H124 143.3 . . no
C125 C124 H124 97.7 . . no
C124 C125 C126 110(3) . . yes
C124 C125 H125 140.0 . . no
C126 C125 H125 110.0 . . no
C121 C126 C125 113(2) . . yes
C121 C126 H126 118.1 . . no
C125 C126 H126 128.9 . . no
P2 C211 N212 115(2) . . yes
P2 C211 C216 124(2) . . yes
N212 C211 C216 121(2) . . yes
N212 C213 C214 115(3) . . yes
N212 C213 H213 122.5 . . no
C214 C213 H213 122.1 . . no
C213 C214 C215 123(4) . . yes
C213 C214 H214 119.5 . . no
C215 C214 H214 117.2 . . no
C214 C215 C216 118(4) . . yes
C214 C215 H215 121.9 . . no
C216 C215 H215 120.3 . . no
C211 C216 C215 121(3) . . yes
C211 C216 H216 119.7 . . no
C215 C216 H216 119.4 . . no
P2 C221 N222 115(2) . . yes
P2 C221 C226 119(2) . . yes
N222 C221 C226 125(2) . . yes
N222 C223 C224 123(3) . . yes
N222 C223 H223 118.7 . . no
C224 C223 H223 117.9 . . no
C223 C224 C225 121(4) . . yes
C223 C224 H224 119.2 . . no
C225 C224 H224 120.2 . . no
C224 C225 C226 118(4) . . yes
C224 C225 H225 121.6 . . no
C226 C225 H225 120.0 . . no
C221 C226 C225 114(3) . . yes
C221 C226 H226 122.6 . . no
C225 C226 H226 122.9 . . no
P3 C311 N312 115(2) . . yes
P3 C311 C316 122(2) . . yes
N312 C311 C316 122(2) . . yes
N312 C313 C314 123(3) . . yes
N312 C313 H313 119.7 . . no
C314 C313 H313 117.0 . . no
C313 C314 C315 118(3) . . yes
C313 C314 H314 122.1 . . no
C315 C314 H314 120.1 . . no
C314 C315 C316 119(3) . . yes
C314 C315 H315 121.3 . . no
C316 C315 H315 120.1 . . no
C311 C316 C315 118(2) . . yes
C311 C316 H316 120.9 . . no
C315 C316 H316 120.9 . . no
P3 C321 N322 116(2) . . yes
P3 C321 C326 119(2) . . yes
N322 C321 C326 125(2) . . yes
N322 C323 C324 127(3) . . yes
N322 C323 H323 115.6 . . no
C324 C323 H323 117.4 . . no
C323 C324 C325 117(4) . . yes
C323 C324 H324 120.6 . . no
C325 C324 H324 122.1 . . no
C324 C325 C326 126(4) . . yes
C324 C325 H325 116.4 . . no
C326 C325 H325 118.1 . . no
C321 C326 C325 111(3) . . yes
C321 C326 H326 124.3 . . no
C325 C326 H326 124.8 . . no
P4 C411 N412 116(2) . . yes
P4 C411 C416 120(2) . . yes
N412 C411 C416 124(2) . . yes
N412 C413 C414 125(2) . . yes
N412 C413 H413 119.0 . . no
C414 C413 H413 116.3 . . no
C413 C414 C415 120(2) . . yes
C413 C414 H414 121.0 . . no
C415 C414 H414 119.5 . . no
C414 C415 C416 116(3) . . yes
C414 C415 H415 122.8 . . no
C416 C415 H415 120.8 . . no
C411 C416 C415 119(2) . . yes
C411 C416 H416 120.3 . . no
C415 C416 H416 120.4 . . no
P4 C421 N422 119(2) . . yes
P4 C421 C426 117(2) . . yes
N422 C421 C426 124(2) . . yes
N422 C423 C424 117(5) . . yes
N422 C423 H423 121.2 . . no
C424 C423 H423 121.9 . . no
C423 C424 C425 128(5) . . yes
C423 C424 H424 114.8 . . no
C425 C424 H424 117.7 . . no
C424 C425 C426 118(5) . . yes
C424 C425 H425 119.3 . . no
C426 C425 H425 122.7 . . no
C421 C426 C425 121(4) . . yes
C421 C426 H426 119.0 . . no
C425 C426 H426 120.1 . . no

loop_
_geom_bond_atom_site_label_1
_geom_bond_atom_site_label_2
_geom_bond_distance
_geom_bond_site_symmetry_2
_geom_bond_publ_flag
AU1 P1 2.416(6) . yes
AU1 P2 2.444(5) . yes
AU1 P3 2.378(6) . yes
AU1 P4 2.366(5) . yes
P1 C1 1.78(2) . yes
P1 C111 1.82(2) . yes
P1 C121 1.81(3) . yes
P2 C2 1.79(3) . yes
P2 C211 1.86(2) . yes
P2 C221 1.83(2) . yes
P3 C3 1.80(2) . yes
P3 C311 1.81(3) . yes
P3 C321 1.85(2) . yes
P4 C4 1.82(2) . yes
P4 C411 1.85(2) . yes
P4 C421 1.81(2) . yes
N112 C111 1.34(3) . yes
N112 C113 1.41(3) . yes
N122 C121 1.32(4) . yes
N122 C123 1.04(7) . yes
N212 C211 1.37(4) . yes
N212 C213 1.36(4) . yes
N222 C221 1.28(4) . yes
N222 C223 1.34(5) . yes
N312 C311 1.33(4) . yes
N312 C313 1.29(5) . yes
N322 C321 1.34(3) . yes
N322 C323 1.34(5) . yes
N412 C411 1.34(3) . yes
N412 C413 1.28(3) . yes
N422 C421 1.34(5) . yes
N422 C423 1.47(6) . yes
C1 C2 1.62(3) . yes
C1 H11 0.97 . no
C1 H12 0.97 . no
C2 H21 0.98 . no
C2 H22 0.96 . no
C3 C4 1.58(3) 5_566 yes
C3 H31 1.00 . no
C3 H32 0.99 . no
C4 H41 1.01 . no
C4 H42 0.98 . no
C111 C116 1.38(3) . yes
C113 C114 1.33(4) . yes
C113 H113 0.96 . no
C114 C115 1.41(5) . yes
C114 H114 0.96 . no
C115 C116 1.35(3) . yes
C115 H115 0.98 . no
C116 H116 0.98 . no
C121 C126 1.41(3) . yes
C123 C124 1.12(9) . yes
C123 H123 1.11 . no
C124 C125 1.45(8) . yes
C124 H124 1.07 . no
C125 C126 1.48(4) . yes
C125 H125 1.00 . no
C126 H126 0.99 . no
C211 C216 1.34(4) . yes
C213 C214 1.42(6) . yes
C213 H213 0.97 . no
C214 C215 1.35(7) . yes
C214 H214 0.97 . no
C215 C216 1.37(5) . yes
C215 H215 0.98 . no
C216 H216 0.97 . no
C221 C226 1.39(3) . yes
C223 C224 1.37(6) . yes
C223 H223 0.98 . no
C224 C225 1.31(8) . yes
C224 H224 0.97 . no
C225 C226 1.48(5) . yes
C225 H225 0.98 . no
C226 H226 0.97 . no
C311 C316 1.42(4) . yes
C313 C314 1.44(6) . yes
C313 H313 0.97 . no
C314 C315 1.38(5) . yes
C314 H314 0.96 . no
C315 C316 1.41(4) . yes
C315 H315 0.97 . no
C316 H316 0.98 . no
C321 C326 1.38(4) . yes
C323 C324 1.30(6) . yes
C323 H323 0.98 . no
C324 C325 1.24(7) . yes
C324 H324 0.97 . no
C325 C326 1.46(5) . yes
C325 H325 0.98 . no
C326 H326 0.97 . no
C411 C416 1.37(3) . yes
C413 C414 1.37(4) . yes
C413 H413 0.97 . no
C414 C415 1.38(4) . yes
C414 H414 0.97 . no
C415 C416 1.37(3) . yes
C415 H415 0.98 . no
C416 H416 0.97 . no
C421 C426 1.36(5) . yes
C423 C424 1.32(9) . yes
C423 H423 0.98 . no
C424 C425 1.18(9) . yes
C424 H424 0.97 . no
C425 C426 1.26(6) . yes
C425 H425 0.98 . no
C426 H426 0.97 . no

loop_
_geom_contact_atom_site_label_1
_geom_contact_atom_site_label_2
_geom_contact_distance
_geom_contact_site_symmetry_2
_geom_contact_publ_flag
O1 O7 2.35(6) 8_554 no
O1 O10 2.65(5) 8_554 no
O1 C413 3.56(5) 2_554 no
O2 O3 2.77(7) 3_556 no
O2 O6 2.82(5) 2_554 no
O2 O9 3.34(6) 2_554 no
O2 O4 3.40(5) 3_556 no
O3 O9 3.24(6) 4_556 no
O3 C326 3.36(6) . no
O4 O5 2.81(5) . no
O4 O10 3.32(4) 6_456 no
O4 C425 3.46(6) 3_456 no
O4 C226 3.51(4) 3_456 no
O5 O7 3.22(6) 7_455 no
O6 O9 3.14(5) . no
O6 C115 3.56(5) 3_556 no
O7 C213 3.24(6) . no
O7 O8 3.27(6) . no
O8 O9 3.09(5) . no
O8 O9 3.09(5) 4_556 no
O9 C213 3.58(4) 4_556 no
N412 C224 3.43(4) 7 no
C126 C126 3.54(5) 4 no
C224 C413 3.58(4) 7_545 no
